data_4350536
loop_
_publ_author_name
'Lobana, Tarlok S.'
'Sharma, Renu'
'Hundal, Geeta'
'Butcher, R. J.'

_publ_section_title
;
 Synthesis of 1D {Cu6(mu3-SC3H6N2)4(mu-SC3H6N2)2(mu-I)2I4}n and 3D
 {Cu2(mu-SC3H6N2)2(mu-SCN)2}n polymers with 1,3-imidazolidine-2-thione:
 bond isomerism in polymers.
;
_journal_issue 23
_journal_name_full 'Inorganic chemistry'
_journal_page_first 9402
_journal_page_last 9409
_journal_paper_doi 10.1021/ic061115s
_journal_volume 45
_journal_year 2006
_chemical_formula_moiety 'C9 H18 Cu3 I3 N6 S3'
_chemical_formula_sum 'C9 H18 Cu3 I3 N6 S3'
_chemical_formula_weight 877.79
_space_group_IT_number 2
_space_group_name_Hall '-P 1'
_space_group_name_H-M_alt 'P -1'
_symmetry_cell_setting triclinic
_symmetry_space_group_name_H-M 'P -1'
_atom_sites_solution_hydrogens geom
_atom_sites_solution_primary direct
_atom_sites_solution_secondary difmap
_audit_creation_method SHELXL-97
_cell_angle_alpha 107.239(2)
_cell_angle_beta 99.844(2)
_cell_angle_gamma 113.682(2)
_cell_formula_units_Z 2
_cell_length_a 9.6646(11)
_cell_length_b 10.5520(13)
_cell_length_c 12.6177(15)
_cell_measurement_reflns_used 1800
_cell_measurement_temperature 103(2)
_cell_measurement_theta_max 27.00
_cell_measurement_theta_min 2.28
_cell_volume 1061.8(2)
_computing_cell_refinement 'Bruker SMART'
_computing_data_collection 'Bruker SMART'
_computing_data_reduction 'Bruker SHELXTL'
_computing_molecular_graphics 'Bruker SHELXTL'
_computing_publication_material 'Bruker SHELXTL'
_computing_structure_refinement 'SHELXL-97 (Sheldrick, 1997)'
_computing_structure_solution 'SHELXS-97 (Sheldrick, 1990)'
_diffrn_ambient_temperature 103(2)
_diffrn_measured_fraction_theta_full 0.948
_diffrn_measured_fraction_theta_max 0.948
_diffrn_measurement_device_type 'CCD area detector'
_diffrn_measurement_method 'phi and omega scans'
_diffrn_radiation_monochromator graphite
_diffrn_radiation_source 'fine-focus sealed tube'
_diffrn_radiation_type MoK\a
_diffrn_radiation_wavelength 0.71073
_diffrn_reflns_av_R_equivalents 0.0538
_diffrn_reflns_av_sigmaI/netI 0.0327
_diffrn_reflns_limit_h_max 11
_diffrn_reflns_limit_h_min -12
_diffrn_reflns_limit_k_max 12
_diffrn_reflns_limit_k_min -13
_diffrn_reflns_limit_l_max 16
_diffrn_reflns_limit_l_min -16
_diffrn_reflns_number 8252
_diffrn_reflns_theta_full 28.33
_diffrn_reflns_theta_max 28.33
_diffrn_reflns_theta_min 2.28
_exptl_absorpt_coefficient_mu 7.640
_exptl_absorpt_correction_T_max 0.2107
_exptl_absorpt_correction_T_min 0.0787
_exptl_absorpt_correction_type multi-scan
_exptl_crystal_colour colorless
_exptl_crystal_density_diffrn 2.746
_exptl_crystal_density_method 'not measured'
_exptl_crystal_description needle
_exptl_crystal_F_000 816
_exptl_crystal_size_max 0.30
_exptl_crystal_size_mid 0.25
_exptl_crystal_size_min 0.20
_refine_diff_density_max 2.756
_refine_diff_density_min -1.739
_refine_diff_density_rms 0.233
_refine_ls_extinction_coef 0.0036(4)
_refine_ls_extinction_expression Fc^*^=kFc[1+0.001xFc^2^\l^3^/sin(2\q)]^-1/4^
_refine_ls_extinction_method SHELXL
_refine_ls_goodness_of_fit_ref 1.108
_refine_ls_hydrogen_treatment noref
_refine_ls_matrix_type full
_refine_ls_number_parameters 218
_refine_ls_number_reflns 5001
_refine_ls_number_restraints 0
_refine_ls_restrained_S_all 1.108
_refine_ls_R_factor_all 0.0352
_refine_ls_R_factor_gt 0.0333
_refine_ls_shift/su_max 0.001
_refine_ls_shift/su_mean 0.000
_refine_ls_structure_factor_coef Fsqd
_refine_ls_weighting_details 'calc w=1/[\s^2^(Fo^2^)+(0.0599P)^2^+1.4588P] where P=(Fo^2^+2Fc^2^)/3'
_refine_ls_weighting_scheme calc
_refine_ls_wR_factor_gt 0.0884
_refine_ls_wR_factor_ref 0.0898
_reflns_number_gt 4704
_reflns_number_total 5001
_reflns_threshold_expression >2sigma(I)
_cod_data_source_file ic061115ssi20060918_124756.cif
_cod_data_source_block tr26m_Compound_1_298899
_cod_depositor_comments
;
The following automatic conversions were performed:

data item '_symmetry_cell_setting' value 'Triclinic' was changed to
'triclinic' in accordance with the
/home/saulius/struct/COD-crude-data/automatic-downloads/DataCite-retrospective/ACS/depositions/lib/dictionaries/cif_core.dic
dictionary named 'cif_core.dic' version 2.4.2 last updated on
2011-04-26.

Automatic conversion script
Id: cif_fix_values 6909 2019-04-08 15:41:33Z antanas 
;
_cod_original_sg_symbol_H-M P-1
_cod_database_code 4350536

loop_
_symmetry_equiv_pos_as_xyz
'x, y, z'
'-x, -y, -z'

loop_
_atom_site_label
_atom_site_type_symbol
_atom_site_fract_x
_atom_site_fract_y
_atom_site_fract_z
_atom_site_U_iso_or_equiv
_atom_site_adp_type
_atom_site_occupancy
_atom_site_symmetry_multiplicity
_atom_site_calc_flag
_atom_site_refinement_flags
Cu1 Cu 0.35129(6) -0.14226(6) 0.38373(4) 0.01712(12) Uani 1 1 d .
Cu2 Cu 0.24713(6) -0.00441(6) 0.69830(4) 0.01533(12) Uani 1 1 d .
Cu3 Cu 0.05368(6) 0.05931(6) 0.40788(4) 0.01565(12) Uani 1 1 d .
I1 I 0.32751(3) -0.38976(3) 0.24632(2) 0.01532(9) Uani 1 1 d .
I2 I 0.38739(3) 0.11572(3) 0.92350(2) 0.01639(9) Uani 1 1 d .
I3 I 0.02195(3) 0.25983(3) 0.34500(2) 0.01534(9) Uani 1 1 d .
S1 S 0.38335(10) -0.08345(10) 0.58115(8) 0.01269(18) Uani 1 1 d .
S2 S 0.20730(10) 0.14292(10) 0.60272(7) 0.01222(17) Uani 1 1 d .
S3 S 0.17476(11) -0.06716(12) 0.31812(8) 0.01647(19) Uani 1 1 d .
N11 N 0.4704(4) -0.3005(4) 0.5602(3) 0.0153(6) Uani 1 1 d .
H11A H 0.4585 -0.3215 0.4853 0.018 Uiso 1 1 calc R
N12 N 0.4794(4) -0.1839(4) 0.7384(3) 0.0169(6) Uani 1 1 d .
H12C H 0.4562 -0.1315 0.7941 0.020 Uiso 1 1 calc R
N21 N 0.2522(4) 0.3467(4) 0.8116(3) 0.0199(7) Uani 1 1 d .
H21A H 0.2969 0.3088 0.8508 0.024 Uiso 1 1 calc R
N22 N 0.1451(5) 0.3782(4) 0.6608(3) 0.0198(7) Uani 1 1 d .
H22C H 0.1129 0.3657 0.5871 0.024 Uiso 1 1 calc R
N31 N 0.0068(4) -0.1125(4) 0.1042(3) 0.0190(7) Uani 1 1 d .
H31A H -0.0399 -0.0609 0.1337 0.023 Uiso 1 1 calc R
N32 N 0.1736(6) -0.2013(5) 0.1010(3) 0.0306(9) Uani 1 1 d .
H32B H 0.2514 -0.2186 0.1280 0.037 Uiso 1 1 calc R
C11 C 0.4465(4) -0.1946(4) 0.6286(3) 0.0120(6) Uani 1 1 d .
C12 C 0.5194(5) -0.3784(5) 0.6257(3) 0.0159(7) Uani 1 1 d .
H12A H 0.6135 -0.3867 0.6111 0.019 Uiso 1 1 calc R
H12B H 0.4308 -0.4808 0.6049 0.019 Uiso 1 1 calc R
C13 C 0.5610(5) -0.2730(5) 0.7535(3) 0.0194(8) Uani 1 1 d .
H13A H 0.5186 -0.3310 0.8000 0.023 Uiso 1 1 calc R
H13B H 0.6782 -0.2073 0.7919 0.023 Uiso 1 1 calc R
C21 C 0.2003(4) 0.2951(4) 0.6957(3) 0.0131(7) Uani 1 1 d .
C22 C 0.2263(6) 0.4751(5) 0.8671(4) 0.0218(8) Uani 1 1 d .
H22A H 0.3290 0.5675 0.9175 0.026 Uiso 1 1 calc R
H22B H 0.1560 0.4522 0.9149 0.026 Uiso 1 1 calc R
C23 C 0.1448(5) 0.4931(5) 0.7604(4) 0.0192(8) Uani 1 1 d .
H23A H 0.0343 0.4729 0.7561 0.023 Uiso 1 1 calc R
H23B H 0.2065 0.5958 0.7634 0.023 Uiso 1 1 calc R
C31 C 0.1155(4) -0.1303(4) 0.1686(3) 0.0140(7) Uani 1 1 d .
C32 C -0.0261(6) -0.1884(5) -0.0213(4) 0.0271(10) Uani 1 1 d .
H32A H -0.0078 -0.1165 -0.0597 0.032 Uiso 1 1 calc R
H32C H -0.1377 -0.2720 -0.0604 0.032 Uiso 1 1 calc R
C33 C 0.0945(6) -0.2487(5) -0.0246(3) 0.0230(8) Uani 1 1 d .
H33C H 0.0397 -0.3601 -0.0671 0.028 Uiso 1 1 calc R
H33A H 0.1718 -0.2022 -0.0618 0.028 Uiso 1 1 calc R

loop_
_atom_site_aniso_label
_atom_site_aniso_U_11
_atom_site_aniso_U_22
_atom_site_aniso_U_33
_atom_site_aniso_U_23
_atom_site_aniso_U_13
_atom_site_aniso_U_12
Cu1 0.0229(2) 0.0232(3) 0.0102(2) 0.00733(18) 0.00413(18) 0.0156(2)
Cu2 0.0185(2) 0.0228(2) 0.0098(2) 0.00797(18) 0.00560(17) 0.01324(19)
Cu3 0.0207(2) 0.0218(2) 0.0095(2) 0.00687(18) 0.00479(17) 0.0145(2)
I1 0.01864(14) 0.01628(14) 0.01115(14) 0.00576(10) 0.00384(9) 0.00877(10)
I2 0.01881(14) 0.02276(15) 0.00804(13) 0.00659(10) 0.00289(9) 0.01075(11)
I3 0.01681(14) 0.01922(15) 0.01318(14) 0.01066(11) 0.00475(10) 0.00871(11)
S1 0.0161(4) 0.0191(4) 0.0100(4) 0.0089(3) 0.0065(3) 0.0119(3)
S2 0.0147(4) 0.0176(4) 0.0076(4) 0.0056(3) 0.0039(3) 0.0101(3)
S3 0.0185(4) 0.0302(5) 0.0073(4) 0.0073(3) 0.0047(3) 0.0177(4)
N11 0.0254(16) 0.0216(16) 0.0073(14) 0.0091(12) 0.0059(12) 0.0163(14)
N12 0.0263(17) 0.0211(16) 0.0118(15) 0.0095(13) 0.0090(13) 0.0159(14)
N21 0.0253(17) 0.0236(17) 0.0114(15) 0.0046(13) 0.0025(13) 0.0155(15)
N22 0.0346(19) 0.0215(17) 0.0121(15) 0.0082(14) 0.0090(14) 0.0200(15)
N31 0.0210(16) 0.0332(19) 0.0109(15) 0.0110(14) 0.0072(13) 0.0179(15)
N32 0.055(3) 0.048(2) 0.0096(16) 0.0120(16) 0.0116(17) 0.043(2)
C11 0.0129(15) 0.0154(16) 0.0092(16) 0.0065(13) 0.0047(13) 0.0066(13)
C12 0.0253(19) 0.0204(18) 0.0110(16) 0.0093(14) 0.0077(14) 0.0164(16)
C13 0.030(2) 0.027(2) 0.0107(17) 0.0109(15) 0.0060(15) 0.0197(17)
C21 0.0132(16) 0.0167(17) 0.0118(16) 0.0082(14) 0.0057(13) 0.0069(14)
C22 0.035(2) 0.0143(18) 0.0134(18) 0.0033(15) 0.0087(16) 0.0113(17)
C23 0.026(2) 0.0167(18) 0.0145(18) 0.0036(15) 0.0074(15) 0.0118(16)
C31 0.0162(17) 0.0177(18) 0.0091(16) 0.0074(14) 0.0048(13) 0.0073(14)
C32 0.048(3) 0.028(2) 0.0074(17) 0.0044(16) 0.0017(17) 0.025(2)
C33 0.035(2) 0.027(2) 0.0082(17) 0.0054(15) 0.0090(16) 0.0162(18)

loop_
_atom_type_symbol
_atom_type_description
_atom_type_scat_dispersion_real
_atom_type_scat_dispersion_imag
_atom_type_scat_source
C C 0.0033 0.0016 'International Tables Vol C Tables 4.2.6.8 and 6.1.1.4'
H H 0.0000 0.0000 'International Tables Vol C Tables 4.2.6.8 and 6.1.1.4'
N N 0.0061 0.0033 'International Tables Vol C Tables 4.2.6.8 and 6.1.1.4'
S S 0.1246 0.1234 'International Tables Vol C Tables 4.2.6.8 and 6.1.1.4'
Cu Cu 0.3201 1.2651 'International Tables Vol C Tables 4.2.6.8 and 6.1.1.4'
I I -0.4742 1.8119 'International Tables Vol C Tables 4.2.6.8 and 6.1.1.4'

loop_
_geom_angle_atom_site_label_1
_geom_angle_atom_site_label_2
_geom_angle_atom_site_label_3
_geom_angle
_geom_angle_site_symmetry_1
_geom_angle_site_symmetry_3
S3 Cu1 S1 105.76(4) . .
S3 Cu1 S1 100.54(4) . 2_656
S1 Cu1 S1 95.00(3) . 2_656
S3 Cu1 I1 117.78(3) . .
S1 Cu1 I1 122.55(3) . .
S1 Cu1 I1 110.77(3) 2_656 .
S1 Cu2 S2 94.37(3) . .
S1 Cu2 I2 116.92(3) . .
S2 Cu2 I2 119.99(3) . .
S1 Cu2 I3 105.29(3) . 2_556
S2 Cu2 I3 114.34(3) . 2_556
I2 Cu2 I3 105.212(17) . 2_556
S1 Cu2 Cu3 118.68(3) . 2_556
S2 Cu2 Cu3 58.97(3) . 2_556
I2 Cu2 Cu3 124.29(2) . 2_556
I3 Cu2 Cu3 56.564(16) 2_556 2_556
S3 Cu3 S2 98.39(4) . .
S3 Cu3 S2 105.42(4) . 2_556
S2 Cu3 S2 100.87(3) . 2_556
S3 Cu3 I3 119.98(3) . .
S2 Cu3 I3 116.66(3) . .
S2 Cu3 I3 112.91(3) 2_556 .
S3 Cu3 Cu2 123.17(3) . 2_556
S2 Cu3 Cu2 133.90(3) . 2_556
S2 Cu3 Cu2 52.72(2) 2_556 2_556
I3 Cu3 Cu2 61.353(15) . 2_556
Cu3 I3 Cu2 62.083(17) . 2_556
C11 S1 Cu1 110.70(13) . .
C11 S1 Cu2 110.01(12) . .
Cu1 S1 Cu2 132.05(4) . .
C11 S1 Cu1 102.01(12) . 2_656
Cu1 S1 Cu1 85.00(3) . 2_656
Cu2 S1 Cu1 110.00(4) . 2_656
C21 S2 Cu3 112.29(13) . .
C21 S2 Cu2 111.85(13) . .
Cu3 S2 Cu2 127.36(4) . .
C21 S2 Cu3 97.09(13) . 2_556
Cu3 S2 Cu3 79.13(3) . 2_556
Cu2 S2 Cu3 68.31(3) . 2_556
C31 S3 Cu1 110.82(14) . .
C31 S3 Cu3 115.12(14) . .
Cu1 S3 Cu3 133.94(5) . .
C11 N11 C12 111.3(3) . .
C11 N11 H11A 124.4 . .
C12 N11 H11A 124.4 . .
C11 N12 C13 110.1(3) . .
C11 N12 H12C 124.9 . .
C13 N12 H12C 124.9 . .
C21 N21 C22 111.8(3) . .
C21 N21 H21A 124.1 . .
C22 N21 H21A 124.1 . .
C21 N22 C23 111.6(3) . .
C21 N22 H22C 124.2 . .
C23 N22 H22C 124.2 . .
C31 N31 C32 112.1(3) . .
C31 N31 H31A 124.0 . .
C32 N31 H31A 124.0 . .
C31 N32 C33 112.7(4) . .
C31 N32 H32B 123.7 . .
C33 N32 H32B 123.7 . .
N11 C11 N12 111.2(3) . .
N11 C11 S1 124.2(3) . .
N12 C11 S1 124.5(3) . .
N11 C12 C13 101.8(3) . .
N11 C12 H12A 111.4 . .
C13 C12 H12A 111.4 . .
N11 C12 H12B 111.4 . .
C13 C12 H12B 111.4 . .
H12A C12 H12B 109.3 . .
N12 C13 C12 101.8(3) . .
N12 C13 H13A 111.4 . .
C12 C13 H13A 111.4 . .
N12 C13 H13B 111.4 . .
C12 C13 H13B 111.4 . .
H13A C13 H13B 109.3 . .
N21 C21 N22 111.1(4) . .
N21 C21 S2 124.3(3) . .
N22 C21 S2 124.6(3) . .
N21 C22 C23 102.7(3) . .
N21 C22 H22A 111.2 . .
C23 C22 H22A 111.2 . .
N21 C22 H22B 111.2 . .
C23 C22 H22B 111.2 . .
H22A C22 H22B 109.1 . .
N22 C23 C22 102.6(3) . .
N22 C23 H23A 111.2 . .
C22 C23 H23A 111.2 . .
N22 C23 H23B 111.2 . .
C22 C23 H23B 111.2 . .
H23A C23 H23B 109.2 . .
N32 C31 N31 110.2(3) . .
N32 C31 S3 124.7(3) . .
N31 C31 S3 125.1(3) . .
N31 C32 C33 102.9(3) . .
N31 C32 H32A 111.2 . .
C33 C32 H32A 111.2 . .
N31 C32 H32C 111.2 . .
C33 C32 H32C 111.2 . .
H32A C32 H32C 109.1 . .
N32 C33 C32 101.8(3) . .
N32 C33 H33C 111.4 . .
C32 C33 H33C 111.4 . .
N32 C33 H33A 111.4 . .
C32 C33 H33A 111.4 . .
H33C C33 H33A 109.3 . .

loop_
_geom_bond_atom_site_label_1
_geom_bond_atom_site_label_2
_geom_bond_distance
_geom_bond_site_symmetry_2
Cu1 S3 2.2839(10) .
Cu1 S1 2.3133(10) .
Cu1 S1 2.5544(10) 2_656
Cu1 I1 2.5646(6) .
Cu2 S1 2.3303(10) .
Cu2 S2 2.3352(10) .
Cu2 I2 2.5857(6) .
Cu2 I3 2.7086(6) 2_556
Cu2 Cu3 2.7273(7) 2_556
Cu3 S3 2.2901(11) .
Cu3 S2 2.3325(10) .
Cu3 S2 2.5150(10) 2_556
Cu3 I3 2.5756(6) .
Cu3 Cu2 2.7273(7) 2_556
I3 Cu2 2.7086(6) 2_556
S1 C11 1.724(4) .
S1 Cu1 2.5544(10) 2_656
S2 C21 1.720(4) .
S2 Cu3 2.5150(10) 2_556
S3 C31 1.705(4) .
N11 C11 1.322(5) .
N11 C12 1.471(5) .
N11 H11A 0.8800 .
N12 C11 1.327(5) .
N12 C13 1.481(5) .
N12 H12C 0.8800 .
N21 C21 1.321(5) .
N21 C22 1.469(5) .
N21 H21A 0.8800 .
N22 C21 1.331(5) .
N22 C23 1.466(5) .
N22 H22C 0.8800 .
N31 C31 1.325(5) .
N31 C32 1.456(5) .
N31 H31A 0.8800 .
N32 C31 1.315(5) .
N32 C33 1.468(5) .
N32 H32B 0.8800 .
C12 C13 1.535(5) .
C12 H12A 0.9900 .
C12 H12B 0.9900 .
C13 H13A 0.9900 .
C13 H13B 0.9900 .
C22 C23 1.542(6) .
C22 H22A 0.9900 .
C22 H22B 0.9900 .
C23 H23A 0.9900 .
C23 H23B 0.9900 .
C32 C33 1.537(7) .
C32 H32A 0.9900 .
C32 H32C 0.9900 .
C33 H33C 0.9900 .
C33 H33A 0.9900 .

loop_
_geom_hbond_atom_site_label_D
_geom_hbond_atom_site_label_H
_geom_hbond_atom_site_label_A
_geom_hbond_distance_DH
_geom_hbond_distance_HA
_geom_hbond_distance_DA
_geom_hbond_angle_DHA
_geom_hbond_site_symmetry_A
N11 H11A I1 0.88 2.81 3.655(3) 161.6 .
N12 H12C I2 0.88 3.02 3.851(3) 157.3 .
N21 H21A I2 0.88 2.83 3.689(4) 164.9 .
N22 H22C I3 0.88 2.76 3.618(3) 164.9 .
N31 H31A I2 0.88 3.08 3.752(3) 134.5 2_556
N32 H32B I1 0.88 2.88 3.624(4) 142.7 .

loop_
_geom_torsion_atom_site_label_1
_geom_torsion_atom_site_label_2
_geom_torsion_atom_site_label_3
_geom_torsion_atom_site_label_4
_geom_torsion
_geom_torsion_site_symmetry_1
_geom_torsion_site_symmetry_4
S3 Cu3 I3 Cu2 113.86(4) . 2_556
S2 Cu3 I3 Cu2 -127.58(3) . 2_556
S2 Cu3 I3 Cu2 -11.39(3) 2_556 2_556
S3 Cu1 S1 C11 156.60(13) . .
S1 Cu1 S1 C11 -100.97(14) 2_656 .
I1 Cu1 S1 C11 17.60(14) . .
S3 Cu1 S1 Cu2 10.12(7) . .
S1 Cu1 S1 Cu2 112.55(6) 2_656 .
I1 Cu1 S1 Cu2 -128.88(5) . .
S3 Cu1 S1 Cu1 -102.44(4) . 2_656
S1 Cu1 S1 Cu1 0.0 2_656 2_656
I1 Cu1 S1 Cu1 118.56(3) . 2_656
S2 Cu2 S1 C11 177.21(14) . .
I2 Cu2 S1 C11 50.27(14) . .
I3 Cu2 S1 C11 -66.08(14) 2_556 .
Cu3 Cu2 S1 C11 -125.98(14) 2_556 .
S2 Cu2 S1 Cu1 -36.14(6) . .
I2 Cu2 S1 Cu1 -163.08(4) . .
I3 Cu2 S1 Cu1 80.56(6) 2_556 .
Cu3 Cu2 S1 Cu1 20.67(7) 2_556 .
S2 Cu2 S1 Cu1 65.61(4) . 2_656
I2 Cu2 S1 Cu1 -61.34(4) . 2_656
I3 Cu2 S1 Cu1 -177.69(3) 2_556 2_656
Cu3 Cu2 S1 Cu1 122.41(3) 2_556 2_656
S3 Cu3 S2 C21 159.14(14) . .
S2 Cu3 S2 C21 -93.28(14) 2_556 .
I3 Cu3 S2 C21 29.41(14) . .
Cu2 Cu3 S2 C21 -45.45(14) 2_556 .
S3 Cu3 S2 Cu2 -55.89(6) . .
S2 Cu3 S2 Cu2 51.69(4) 2_556 .
I3 Cu3 S2 Cu2 174.38(4) . .
Cu2 Cu3 S2 Cu2 99.52(5) 2_556 .
S3 Cu3 S2 Cu3 -107.58(4) . 2_556
S2 Cu3 S2 Cu3 0.0 2_556 2_556
I3 Cu3 S2 Cu3 122.69(3) . 2_556
Cu2 Cu3 S2 Cu3 47.83(4) 2_556 2_556
S1 Cu2 S2 C21 -149.89(14) . .
I2 Cu2 S2 C21 -25.25(14) . .
I3 Cu2 S2 C21 101.15(14) 2_556 .
Cu3 Cu2 S2 C21 89.07(14) 2_556 .
S1 Cu2 S2 Cu3 65.01(5) . .
I2 Cu2 S2 Cu3 -170.35(4) . .
I3 Cu2 S2 Cu3 -43.94(6) 2_556 .
Cu3 Cu2 S2 Cu3 -56.03(5) 2_556 .
S1 Cu2 S2 Cu3 121.04(3) . 2_556
I2 Cu2 S2 Cu3 -114.32(3) . 2_556
I3 Cu2 S2 Cu3 12.09(3) 2_556 2_556
S1 Cu1 S3 C31 -170.47(14) . .
S1 Cu1 S3 C31 91.22(14) 2_656 .
I1 Cu1 S3 C31 -29.16(14) . .
S1 Cu1 S3 Cu3 5.32(8) . .
S1 Cu1 S3 Cu3 -92.99(7) 2_656 .
I1 Cu1 S3 Cu3 146.63(5) . .
S2 Cu3 S3 C31 -172.22(14) . .
S2 Cu3 S3 C31 83.99(15) 2_556 .
I3 Cu3 S3 C31 -44.72(15) . .
Cu2 Cu3 S3 C31 28.77(15) 2_556 .
S2 Cu3 S3 Cu1 12.13(8) . .
S2 Cu3 S3 Cu1 -91.66(7) 2_556 .
I3 Cu3 S3 Cu1 139.63(6) . .
Cu2 Cu3 S3 Cu1 -146.88(5) 2_556 .
C12 N11 C11 N12 2.5(5) . .
C12 N11 C11 S1 -178.3(3) . .
C13 N12 C11 N11 10.7(5) . .
C13 N12 C11 S1 -168.5(3) . .
Cu1 S1 C11 N11 -1.0(4) . .
Cu2 S1 C11 N11 153.1(3) . .
Cu1 S1 C11 N11 -90.2(3) 2_656 .
Cu1 S1 C11 N12 178.0(3) . .
Cu2 S1 C11 N12 -27.9(4) . .
Cu1 S1 C11 N12 88.9(3) 2_656 .
C11 N11 C12 C13 -13.6(4) . .
C11 N12 C13 C12 -18.3(4) . .
N11 C12 C13 N12 18.0(4) . .
C22 N21 C21 N22 2.9(5) . .
C22 N21 C21 S2 -178.4(3) . .
C23 N22 C21 N21 -5.2(5) . .
C23 N22 C21 S2 176.1(3) . .
Cu3 S2 C21 N21 167.4(3) . .
Cu2 S2 C21 N21 16.8(4) . .
Cu3 S2 C21 N21 86.3(3) 2_556 .
Cu3 S2 C21 N22 -14.1(4) . .
Cu2 S2 C21 N22 -164.6(3) . .
Cu3 S2 C21 N22 -95.2(3) 2_556 .
C21 N21 C22 C23 0.4(5) . .
C21 N22 C23 C22 5.1(5) . .
N21 C22 C23 N22 -3.2(4) . .
C33 N32 C31 N31 -3.9(6) . .
C33 N32 C31 S3 177.3(3) . .
C32 N31 C31 N32 5.4(5) . .
C32 N31 C31 S3 -175.8(3) . .
Cu1 S3 C31 N32 -5.4(4) . .
Cu3 S3 C31 N32 177.9(3) . .
Cu1 S3 C31 N31 175.9(3) . .
Cu3 S3 C31 N31 -0.7(4) . .
C31 N31 C32 C33 -4.4(5) . .
C31 N32 C33 C32 1.0(5) . .
N31 C32 C33 N32 1.9(5) . .
